data_7001751
loop_
_publ_author_name
'Burchell, Richard P. L.'
'Sirsch, Peter'
'Decken, Andreas'
'McGrady, G. Sean'

_publ_section_title
;
 A structural study of [CpM(CO)3H] (M = Cr, Mo and W) by single-crystal
 X-ray diffraction and DFT calculations: sterically crowded yet
 surprisingly flexible molecules
;
_journal_issue 30
_journal_name_full 'Dalton Transactions'
_journal_page_first 5851
_journal_page_last 5857
_journal_paper_doi 10.1039/b902612f
_journal_year 2009
_chemical_formula_moiety 'C8 H6 Mo O3'
_chemical_formula_sum 'C8 H6 Mo O3'
_chemical_formula_weight 246.07
_chemical_name_systematic
;
Tricarbonylcyclopentadienylhydridomolybdenum(II)
;
_space_group_IT_number 14
_symmetry_cell_setting monoclinic
_symmetry_Int_Tables_number 14
_symmetry_space_group_name_Hall '-P 2ybc'
_symmetry_space_group_name_H-M 'P 1 21/c 1'
_atom_sites_solution_hydrogens difmap
_atom_sites_solution_primary direct
_atom_sites_solution_secondary difmap
_audit_creation_method SHELXL-97
_cell_angle_alpha 90.00
_cell_angle_beta 117.943(1)
_cell_angle_gamma 90.00
_cell_formula_units_Z 4
_cell_length_a 11.1449(14)
_cell_length_b 7.5856(10)
_cell_length_c 11.617(2)
_cell_measurement_reflns_used 4504
_cell_measurement_temperature 173(1)
_cell_measurement_theta_max 28.42
_cell_measurement_theta_min 2.69
_cell_volume 867.6(2)
_computing_cell_refinement
;
Bruker (1999). SMART, version 5.054, Bruker AXS Inc., Madison,
Wisconsin, USA.
;
_computing_data_collection
;
Bruker (1999). SMART, version 5.054, Bruker AXS Inc., Madison,
Wisconsin, USA.
;
_computing_data_reduction
;
Bruker (2001). SAINT, version 7.23a, Bruker AXS Inc., Madison,
Wisconsin, USA.
;
_computing_molecular_graphics
;
Farrugia, L. J. (1997) ORTEP-3. J Appl. Crystallogr. 30, 565.
;
_computing_publication_material
;
Bruker AXS (2003). SHELXTL. Version 6.14. Bruker AXS Inc., Madison,
Wisconsin, USA.
;
_computing_structure_refinement
;
Sheldrick, G. M. (1997). SHELXL97. University of
Gottingen, Germany.
;
_computing_structure_solution
;
Sheldrick, G. M. (1997). SHELXS97. University of
Gottingen, Germany.
;
_diffrn_ambient_temperature 173(1)
_diffrn_measured_fraction_theta_full 1.000
_diffrn_measured_fraction_theta_max 0.976
_diffrn_measurement_device_type 'Bruker AXS SMART1000/P4'
_diffrn_measurement_method 'phi and omega scans'
_diffrn_radiation_monochromator graphite
_diffrn_radiation_probe x-ray
_diffrn_radiation_type MoK\a
_diffrn_radiation_wavelength 0.71073
_diffrn_reflns_av_R_equivalents 0.0255
_diffrn_reflns_av_sigmaI/netI 0.0212
_diffrn_reflns_limit_h_max 14
_diffrn_reflns_limit_h_min -14
_diffrn_reflns_limit_k_max 9
_diffrn_reflns_limit_k_min -9
_diffrn_reflns_limit_l_max 15
_diffrn_reflns_limit_l_min -14
_diffrn_reflns_number 5834
_diffrn_reflns_theta_full 25.00
_diffrn_reflns_theta_max 27.50
_diffrn_reflns_theta_min 2.07
_diffrn_source 'fine-focus sealed tube'
_diffrn_source_type K760
_diffrn_standards_decay_% 0
_diffrn_standards_interval_count 0
_diffrn_standards_interval_time 0
_diffrn_standards_number 0
_exptl_absorpt_coefficient_mu 1.472
_exptl_absorpt_correction_T_max 0.742056
_exptl_absorpt_correction_T_min 0.57869
_exptl_absorpt_correction_type multi-scan
_exptl_absorpt_process_details 'SADABS (Sheldrick, 2004)'
_exptl_crystal_colour 'pale pink'
_exptl_crystal_density_diffrn 1.884
_exptl_crystal_density_method 'not measured'
_exptl_crystal_description Parallelepiped
_exptl_crystal_F_000 480
_exptl_crystal_size_max 0.40
_exptl_crystal_size_mid 0.30
_exptl_crystal_size_min 0.20
_refine_diff_density_max 1.344
_refine_diff_density_min -0.256
_refine_diff_density_rms 0.086
_refine_ls_extinction_method none
_refine_ls_goodness_of_fit_ref 1.067
_refine_ls_hydrogen_treatment refall
_refine_ls_matrix_type full
_refine_ls_number_parameters 133
_refine_ls_number_reflns 1942
_refine_ls_number_restraints 0
_refine_ls_restrained_S_all 1.067
_refine_ls_R_factor_all 0.0240
_refine_ls_R_factor_gt 0.0224
_refine_ls_shift/su_max 0.001
_refine_ls_shift/su_mean 0.000
_refine_ls_structure_factor_coef Fsqd
_refine_ls_weighting_details 'calc w=1/[\s^2^(Fo^2^)+(0.0401P)^2^+0.2150P] where P=(Fo^2^+2Fc^2^)/3'
_refine_ls_weighting_scheme calc
_refine_ls_wR_factor_gt 0.0610
_refine_ls_wR_factor_ref 0.0632
_reflns_number_gt 1796
_reflns_number_total 1942
_reflns_threshold_expression 'I > 2\s(I)'
_cod_data_source_file b902612f.txt
_cod_data_source_block sg080467
_cod_original_sg_symbol_Hall '-P 2ybc '
_cod_original_sg_symbol_H-M 'P 21/c'
_cod_database_code 7001751

loop_
_symmetry_equiv_pos_as_xyz
'x, y, z'
'-x, y+1/2, -z+1/2'
'-x, -y, -z'
'x, -y-1/2, z-1/2'

loop_
_atom_site_label
_atom_site_type_symbol
_atom_site_fract_x
_atom_site_fract_y
_atom_site_fract_z
_atom_site_U_iso_or_equiv
_atom_site_adp_type
_atom_site_occupancy
_atom_site_symmetry_multiplicity
_atom_site_calc_flag
_atom_site_refinement_flags
_atom_site_disorder_assembly
_atom_site_disorder_group
Mo Mo 0.238149(16) 1.010253(19) 0.235184(18) 0.02743(9) Uani 1 1 d . . .
C1 C 0.3681(2) 0.7530(3) 0.3149(2) 0.0479(5) Uani 1 1 d . . .
C2 C 0.2575(2) 0.7115(3) 0.1941(3) 0.0496(5) Uani 1 1 d . . .
C3 C 0.2691(2) 0.8121(3) 0.0981(2) 0.0474(5) Uani 1 1 d . . .
C4 C 0.3883(2) 0.9154(3) 0.1609(2) 0.0431(5) Uani 1 1 d . . .
C5 C 0.4491(2) 0.8788(3) 0.2942(2) 0.0440(5) Uani 1 1 d . . .
C6 C 0.0553(3) 0.9924(2) 0.2219(3) 0.0411(6) Uani 1 1 d . . .
C7 C 0.14841(19) 1.1984(2) 0.10257(18) 0.0383(4) Uani 1 1 d . . .
C8 C 0.31105(19) 1.2217(3) 0.34438(18) 0.0352(4) Uani 1 1 d . . .
O1 O -0.0495(2) 0.9788(2) 0.2161(3) 0.0658(6) Uani 1 1 d . . .
O2 O 0.09768(18) 1.3092(2) 0.02852(16) 0.0600(4) Uani 1 1 d . . .
O3 O 0.35629(16) 1.3427(2) 0.40995(16) 0.0519(4) Uani 1 1 d . . .
H1 H 0.381(3) 0.700(4) 0.390(3) 0.062(8) Uiso 1 1 d . . .
H2 H 0.185(3) 0.640(3) 0.176(3) 0.058(7) Uiso 1 1 d . . .
H3 H 0.213(3) 0.809(3) 0.012(3) 0.061(7) Uiso 1 1 d . . .
H4 H 0.412(4) 0.991(3) 0.114(4) 0.067(10) Uiso 1 1 d . . .
H5 H 0.529(3) 0.930(4) 0.358(3) 0.063(7) Uiso 1 1 d . . .
H6 H 0.224(4) 1.004(3) 0.374(4) 0.081(12) Uiso 1 1 d . . .

loop_
_atom_site_aniso_label
_atom_site_aniso_U_11
_atom_site_aniso_U_22
_atom_site_aniso_U_33
_atom_site_aniso_U_23
_atom_site_aniso_U_13
_atom_site_aniso_U_12
Mo 0.02751(12) 0.02436(12) 0.03309(13) 0.00107(5) 0.01642(10) 0.00021(4)
C1 0.0552(13) 0.0421(11) 0.0570(13) 0.0215(10) 0.0350(11) 0.0205(9)
C2 0.0489(12) 0.0250(9) 0.0877(17) -0.0026(10) 0.0428(13) 0.0006(8)
C3 0.0499(12) 0.0482(12) 0.0451(12) -0.0098(9) 0.0231(10) 0.0111(9)
C4 0.0477(11) 0.0384(10) 0.0602(13) 0.0112(9) 0.0393(10) 0.0093(8)
C5 0.0316(9) 0.0437(11) 0.0547(12) 0.0034(9) 0.0185(9) 0.0094(8)
C6 0.0390(13) 0.0373(11) 0.0523(16) -0.0074(7) 0.0259(12) -0.0038(7)
C7 0.0407(10) 0.0318(9) 0.0357(9) -0.0031(7) 0.0122(8) 0.0014(7)
C8 0.0343(9) 0.0362(9) 0.0319(9) 0.0014(7) 0.0128(8) 0.0024(7)
O1 0.0453(11) 0.0717(12) 0.0956(19) -0.0160(10) 0.0457(13) -0.0108(7)
O2 0.0722(11) 0.0432(8) 0.0453(9) 0.0093(7) 0.0114(8) 0.0134(8)
O3 0.0546(9) 0.0447(8) 0.0454(8) -0.0118(7) 0.0143(7) -0.0051(7)

loop_
_atom_type_symbol
_atom_type_description
_atom_type_scat_dispersion_real
_atom_type_scat_dispersion_imag
_atom_type_scat_source
C C 0.0033 0.0016 'International Tables Vol C Tables 4.2.6.8 and 6.1.1.4'
H H 0.0000 0.0000 'International Tables Vol C Tables 4.2.6.8 and 6.1.1.4'
O O 0.0106 0.0060 'International Tables Vol C Tables 4.2.6.8 and 6.1.1.4'
Mo Mo -1.6832 0.6857 'International Tables Vol C Tables 4.2.6.8 and 6.1.1.4'

loop_
_geom_angle_atom_site_label_1
_geom_angle_atom_site_label_2
_geom_angle_atom_site_label_3
_geom_angle
_geom_angle_site_symmetry_1
_geom_angle_site_symmetry_3
_geom_angle_publ_flag
C8 Mo C6 101.85(8) . . ?
C8 Mo C7 79.67(8) . . ?
C6 Mo C7 82.13(9) . . ?
C8 Mo C4 109.83(8) . . ?
C6 Mo C4 147.66(9) . . ?
C7 Mo C4 97.02(8) . . ?
C8 Mo C3 144.83(8) . . ?
C6 Mo C3 112.34(9) . . ?
C7 Mo C3 96.60(8) . . ?
C4 Mo C3 35.39(8) . . ?
C8 Mo C5 95.95(8) . . ?
C6 Mo C5 148.36(8) . . ?
C7 Mo C5 127.11(8) . . ?
C4 Mo C5 34.84(8) . . ?
C3 Mo C5 58.38(8) . . ?
C8 Mo C1 115.54(8) . . ?
C6 Mo C1 113.39(8) . . ?
C7 Mo C1 153.47(8) . . ?
C4 Mo C1 58.10(7) . . ?
C3 Mo C1 58.13(8) . . ?
C5 Mo C1 35.00(8) . . ?
C8 Mo C2 150.26(8) . . ?
C6 Mo C2 96.17(7) . . ?
C7 Mo C2 126.55(9) . . ?
C4 Mo C2 58.38(7) . . ?
C3 Mo C2 35.01(9) . . ?
C5 Mo C2 58.19(8) . . ?
C1 Mo C2 34.78(9) . . ?
C8 Mo H6 66.6(9) . . ?
C6 Mo H6 61.3(14) . . ?
C7 Mo H6 121.3(10) . . ?
C4 Mo H6 138.5(12) . . ?
C3 Mo H6 138.0(8) . . ?
C5 Mo H6 103.7(13) . . ?
C1 Mo H6 85.2(10) . . ?
C2 Mo H6 103.1(8) . . ?
C2 C1 C5 108.3(2) . . ?
C2 C1 Mo 72.61(11) . . ?
C5 C1 Mo 72.31(11) . . ?
C2 C1 H1 122.4(19) . . ?
C5 C1 H1 129.3(19) . . ?
Mo C1 H1 122.7(18) . . ?
C1 C2 C3 107.93(19) . . ?
C1 C2 Mo 72.61(12) . . ?
C3 C2 Mo 71.85(11) . . ?
C1 C2 H2 129.2(17) . . ?
C3 C2 H2 122.7(17) . . ?
Mo C2 H2 117.7(16) . . ?
C2 C3 C4 107.7(2) . . ?
C2 C3 Mo 73.13(12) . . ?
C4 C3 Mo 72.23(12) . . ?
C2 C3 H3 126.5(17) . . ?
C4 C3 H3 125.7(17) . . ?
Mo C3 H3 122.0(17) . . ?
C5 C4 C3 108.12(19) . . ?
C5 C4 Mo 73.11(11) . . ?
C3 C4 Mo 72.38(11) . . ?
C5 C4 H4 131(3) . . ?
C3 C4 H4 121(3) . . ?
Mo C4 H4 119.0(18) . . ?
C4 C5 C1 107.9(2) . . ?
C4 C5 Mo 72.06(11) . . ?
C1 C5 Mo 72.69(11) . . ?
C4 C5 H5 125.8(18) . . ?
C1 C5 H5 126.3(18) . . ?
Mo C5 H5 120.3(18) . . ?
O1 C6 Mo 178.4(2) . . ?
O2 C7 Mo 178.47(17) . . ?
O3 C8 Mo 178.36(17) . . ?

loop_
_geom_bond_atom_site_label_1
_geom_bond_atom_site_label_2
_geom_bond_distance
_geom_bond_site_symmetry_2
_geom_bond_publ_flag
Mo C8 1.9687(19) . ?
Mo C6 1.975(2) . ?
Mo C7 1.9915(19) . ?
Mo C4 2.3277(19) . ?
Mo C3 2.330(2) . ?
Mo C5 2.3411(18) . ?
Mo C1 2.3461(19) . ?
Mo C2 2.3461(19) . ?
Mo H6 1.69(4) . ?
C1 C2 1.402(4) . ?
C1 C5 1.409(3) . ?
C1 H1 0.91(3) . ?
C2 C3 1.407(3) . ?
C2 H2 0.91(3) . ?
C3 C4 1.416(3) . ?
C3 H3 0.90(3) . ?
C4 C5 1.398(3) . ?
C4 H4 0.91(3) . ?
C5 H5 0.93(3) . ?
C6 O1 1.143(3) . ?
C7 O2 1.145(2) . ?
C8 O3 1.148(2) . ?
